data_4084204
loop_
_publ_author_name
'Koutsantonis, George A.'
'Low, Paul J.'
'Mackenzie, Campbell F. R.'
'Skelton, Brian W.'
'Yufit, Dmitry S.'

_publ_section_title
;
 Coordinating Tectons: Bimetallic Complexes from Bipyridyl Terminated
 Group 8 Alkynyl Complexes
;
_journal_issue 18
_journal_name_full Organometallics
_journal_page_first 4911
_journal_paper_doi 10.1021/om500172r
_journal_volume 33
_journal_year 2014
_chemical_absolute_configuration unk
_chemical_formula_moiety 'C53 H42 N2 P2 Ru'
_chemical_formula_sum 'C53 H42 N2 P2 Ru'
_chemical_formula_weight 869.9
_chemical_name_systematic
;
 ?
;
_space_group_IT_number 4
_symmetry_cell_setting monoclinic
_symmetry_space_group_name_Hall 'P 2yb'
_symmetry_space_group_name_H-M 'P 1 21 1'
_atom_sites_solution_hydrogens geom
_atom_sites_solution_primary direct
_atom_sites_solution_secondary difmap
_audit_creation_date 2013-04-03T09:36:04-00:00
_audit_creation_method 'WinGX routine CIF_UPDATE'
_cell_angle_alpha 90
_cell_angle_beta 105.4560(10)
_cell_angle_gamma 90
_cell_formula_units_Z 6
_cell_length_a 18.3620(2)
_cell_length_b 14.8757(2)
_cell_length_c 23.7754(3)
_cell_measurement_reflns_used 25543
_cell_measurement_temperature 100(2)
_cell_measurement_theta_max 67.2998
_cell_measurement_theta_min 2.9682
_cell_volume 6259.33(14)
_computing_cell_refinement
;
        CrysAlisPro, Oxford Diffraction Ltd.,
        Version 1.171.33.52 (release 06-11-2009 CrysAlis171 .NET)
        (compiled Nov  6 2009,16:24:50)
;
_computing_data_collection
;
        CrysAlisPro, Oxford Diffraction Ltd.,
        Version 1.171.33.52 (release 06-11-2009 CrysAlis171 .NET)
        (compiled Nov  6 2009,16:24:50)
;
_computing_data_reduction
;
        CrysAlisPro, Oxford Diffraction Ltd.,
        Version 1.171.33.52 (release 06-11-2009 CrysAlis171 .NET)
        (compiled Nov  6 2009,16:24:50)
;
_computing_molecular_graphics 'OrtepII (Johnson, C. K. (1976)'
_computing_publication_material 'WinGX Farrugia, L. J. (1999)'
_computing_structure_refinement 'SHELXL-97 (Sheldrick, 2008)'
_diffrn_ambient_temperature 100(2)
_diffrn_detector_area_resol_mean 10.4738
_diffrn_measured_fraction_theta_full 0.994
_diffrn_measured_fraction_theta_max 0.994
_diffrn_measurement_device_type 'Oxford Diffraction Gemini diffractometer'
_diffrn_measurement_method '\w scans'
_diffrn_orient_matrix_UB_11 0.0072316
_diffrn_orient_matrix_UB_12 -0.0925398
_diffrn_orient_matrix_UB_13 0.0300337
_diffrn_orient_matrix_UB_21 0.0554827
_diffrn_orient_matrix_UB_22 0.0401831
_diffrn_orient_matrix_UB_23 0.0545416
_diffrn_orient_matrix_UB_31 -0.0667727
_diffrn_orient_matrix_UB_32 0.0232898
_diffrn_orient_matrix_UB_33 0.0252359
_diffrn_radiation_monochromator graphite
_diffrn_radiation_type CuK\a
_diffrn_radiation_wavelength 1.54178
_diffrn_reflns_av_R_equivalents 0.0484
_diffrn_reflns_av_unetI/netI 0.0484
_diffrn_reflns_limit_h_max 17
_diffrn_reflns_limit_h_min -21
_diffrn_reflns_limit_k_max 17
_diffrn_reflns_limit_k_min -17
_diffrn_reflns_limit_l_max 27
_diffrn_reflns_limit_l_min -28
_diffrn_reflns_number 65591
_diffrn_reflns_theta_full 67.41
_diffrn_reflns_theta_max 67.41
_diffrn_reflns_theta_min 3.54
_exptl_absorpt_coefficient_mu 4.064
_exptl_absorpt_correction_T_max 0.795
_exptl_absorpt_correction_T_min 0.205
_exptl_absorpt_correction_type analytical
_exptl_absorpt_process_details
;
 CrysAlisPro, Agilent Technologies,
Analytical numeric absorption correction using a multifaceted crystal
       model based on expressions derived by R.C. Clark & J.S.
        (Clark, R. C. & Reid, J. S. (1995). Acta Cryst. A51, 887-897)

;
_exptl_crystal_colour brown
_exptl_crystal_density_diffrn 1.385
_exptl_crystal_density_method 'not measured'
_exptl_crystal_description plate
_exptl_crystal_F_000 2688
_exptl_crystal_size_max 0.55
_exptl_crystal_size_mid 0.44
_exptl_crystal_size_min 0.05
_refine_diff_density_max 8.864
_refine_diff_density_min -0.738
_refine_diff_density_rms 0.207
_refine_ls_abs_structure_details 'Flack H D (1983), Acta Cryst. A39, 876-881'
_refine_ls_abs_structure_Flack 0.441(6)
_refine_ls_extinction_method none
_refine_ls_goodness_of_fit_ref 1.067
_refine_ls_hydrogen_treatment constr
_refine_ls_matrix_type full
_refine_ls_number_parameters 1568
_refine_ls_number_reflns 21907
_refine_ls_number_restraints 19
_refine_ls_restrained_S_all 1.067
_refine_ls_R_factor_all 0.0745
_refine_ls_R_factor_gt 0.0694
_refine_ls_shift/su_max 0.001
_refine_ls_shift/su_mean 0
_refine_ls_structure_factor_coef Fsqd
_refine_ls_weighting_details 'calc w=1/[\s^2^(Fo^2^)+(0.1412P)^2^+0.0000P] where P=(Fo^2^+2Fc^2^)/3'
_refine_ls_weighting_scheme calc
_refine_ls_wR_factor_gt 0.1688
_refine_ls_wR_factor_ref 0.1762
_reflns_number_gt 20076
_reflns_number_total 21907
_reflns_threshold_expression I>2\s(I)
_cod_data_source_file om500172r_si_001.cif
_cod_data_source_block gk340a
_cod_original_cell_volume 6259.33(13)
_cod_original_sg_symbol_Hall 'p 2yb'
_cod_database_code 4084204

loop_
_symmetry_equiv_pos_as_xyz
'x, y, z'
'-x, y+1/2, -z'

loop_
_atom_site_label
_atom_site_type_symbol
_atom_site_fract_x
_atom_site_fract_y
_atom_site_fract_z
_atom_site_U_iso_or_equiv
_atom_site_adp_type
_atom_site_occupancy
_atom_site_symmetry_multiplicity
_atom_site_calc_flag
_atom_site_refinement_flags
Ru1 Ru 0.73804(2) 0.59971(3) 0.458304(18) 0.01988(12) Uani 1 1 d .
Ru2 Ru 0.40244(3) 0.53159(3) 0.12256(2) 0.01903(12) Uani 1 1 d .
Ru3 Ru 0.06868(2) 0.48217(3) 0.787900(18) 0.01926(12) Uani 1 1 d .
C1 C 0.6738(3) 0.6041(5) 0.5140(3) 0.0249(13) Uani 1 1 d .
C2 C 0.6379(3) 0.6064(5) 0.5496(3) 0.0253(13) Uani 1 1 d .
C11 C 0.5860(3) 0.6093(5) 0.5862(3) 0.0257(13) Uani 1 1 d .
C12 C 0.5677(4) 0.5351(6) 0.6151(3) 0.0353(16) Uani 1 1 d .
H12 H 0.5908 0.4793 0.6108 0.042 Uiso 1 1 calc R
N13 N 0.5195(3) 0.5370(5) 0.6486(3) 0.0352(13) Uani 1 1 d .
C14 C 0.4859(3) 0.6160(5) 0.6527(3) 0.0272(14) Uani 1 1 d .
C15 C 0.4991(4) 0.6924(5) 0.6249(3) 0.0324(15) Uani 1 1 d .
H15 H 0.4732 0.7465 0.6283 0.039 Uiso 1 1 calc R
C16 C 0.5504(4) 0.6897(5) 0.5919(3) 0.0372(17) Uani 1 1 d .
H16 H 0.5613 0.7425 0.5731 0.045 Uiso 1 1 calc R
C21 C 0.4314(3) 0.6170(5) 0.6903(3) 0.0258(14) Uani 1 1 d .
N22 N 0.4077(3) 0.6981(4) 0.7019(2) 0.0306(12) Uani 1 1 d .
C23 C 0.3587(4) 0.7019(5) 0.7345(3) 0.0313(15) Uani 1 1 d .
H23 H 0.3402 0.7591 0.7419 0.038 Uiso 1 1 calc R
C24 C 0.3338(4) 0.6271(5) 0.7578(3) 0.0357(17) Uani 1 1 d .
H24 H 0.3001 0.6327 0.7818 0.043 Uiso 1 1 calc R
C25 C 0.3589(4) 0.5433(6) 0.7457(3) 0.0360(17) Uani 1 1 d .
H25 H 0.3421 0.4902 0.7606 0.043 Uiso 1 1 calc R
C26 C 0.4092(4) 0.5384(5) 0.7114(3) 0.0316(15) Uani 1 1 d .
H26 H 0.4279 0.4821 0.7027 0.038 Uiso 1 1 calc R
P1 P 0.66206(8) 0.70869(10) 0.40508(6) 0.0183(3) Uani 1 1 d .
C111 C 0.6655(3) 0.7292(4) 0.3298(3) 0.0216(12) Uani 1 1 d .
C112 C 0.7229(3) 0.6926(4) 0.3089(3) 0.0231(12) Uani 1 1 d .
H112 H 0.7589 0.6538 0.3334 0.028 Uiso 1 1 calc R
C113 C 0.7289(4) 0.7116(5) 0.2525(3) 0.0261(13) Uani 1 1 d .
H113 H 0.7692 0.6872 0.2393 0.031 Uiso 1 1 calc R
C114 C 0.6751(4) 0.7665(4) 0.2162(3) 0.0272(13) Uani 1 1 d .
H114 H 0.6782 0.7793 0.1777 0.033 Uiso 1 1 calc R
C115 C 0.6176(4) 0.8025(5) 0.2360(3) 0.0276(13) Uani 1 1 d .
H115 H 0.581 0.8401 0.2111 0.033 Uiso 1 1 calc R
C116 C 0.6127(4) 0.7839(5) 0.2925(3) 0.0276(13) Uani 1 1 d .
H116 H 0.5726 0.8091 0.3056 0.033 Uiso 1 1 calc R
C121 C 0.5596(3) 0.7101(4) 0.3961(3) 0.0227(12) Uani 1 1 d .
C122 C 0.5119(4) 0.6611(5) 0.3507(3) 0.0285(14) Uani 1 1 d .
H122 H 0.5335 0.6275 0.3252 0.034 Uiso 1 1 calc R
C123 C 0.4358(4) 0.6601(5) 0.3419(3) 0.0282(14) Uani 1 1 d .
H123 H 0.405 0.6254 0.3111 0.034 Uiso 1 1 calc R
C124 C 0.4033(4) 0.7100(6) 0.3782(3) 0.0355(16) Uani 1 1 d .
H124 H 0.35 0.7107 0.3715 0.043 Uiso 1 1 calc R
C125 C 0.4484(4) 0.7590(7) 0.4241(3) 0.045(2) Uani 1 1 d .
H125 H 0.4262 0.7919 0.4496 0.054 Uiso 1 1 calc R
C126 C 0.5268(4) 0.7592(5) 0.4326(3) 0.0338(15) Uani 1 1 d .
H126 H 0.5579 0.7932 0.4636 0.041 Uiso 1 1 calc R
C131 C 0.6956(3) 0.8186(4) 0.4387(3) 0.0241(13) Uani 1 1 d .
C132 C 0.7203(4) 0.8886(5) 0.4082(3) 0.0303(14) Uani 1 1 d .
H132 H 0.7138 0.8833 0.3673 0.036 Uiso 1 1 calc R
C133 C 0.7538(4) 0.9643(5) 0.4369(3) 0.0366(16) Uani 1 1 d .
H133 H 0.7719 1.01 0.4162 0.044 Uiso 1 1 calc R
C134 C 0.7614(4) 0.9743(5) 0.4967(3) 0.0377(16) Uani 1 1 d .
H134 H 0.7837 1.0273 0.5162 0.045 Uiso 1 1 calc R
C135 C 0.7367(4) 0.9081(5) 0.5273(3) 0.0346(16) Uani 1 1 d .
H135 H 0.7416 0.915 0.5679 0.042 Uiso 1 1 calc R
C136 C 0.7043(4) 0.8308(5) 0.4984(3) 0.0287(14) Uani 1 1 d .
H136 H 0.6877 0.7849 0.5198 0.034 Uiso 1 1 calc R
P2 P 0.67516(9) 0.47437(11) 0.41494(6) 0.0207(3) Uani 1 1 d .
C211 C 0.7062(4) 0.4499(4) 0.3490(3) 0.0227(12) Uani 1 1 d .
C212 C 0.7740(4) 0.4061(5) 0.3534(3) 0.0295(14) Uani 1 1 d .
H212 H 0.8001 0.3797 0.3895 0.035 Uiso 1 1 calc R
C213 C 0.8049(4) 0.4000(5) 0.3058(3) 0.0333(15) Uani 1 1 d .
H213 H 0.8519 0.3705 0.3097 0.04 Uiso 1 1 calc R
C214 C 0.7664(4) 0.4372(5) 0.2528(3) 0.0323(15) Uani 1 1 d .
H214 H 0.7871 0.4333 0.2203 0.039 Uiso 1 1 calc R
C215 C 0.6987(4) 0.4794(5) 0.2470(3) 0.0277(14) Uani 1 1 d .
H215 H 0.6718 0.5032 0.2102 0.033 Uiso 1 1 calc R
C216 C 0.6690(4) 0.4877(5) 0.2952(3) 0.0267(13) Uani 1 1 d .
H216 H 0.623 0.5194 0.2912 0.032 Uiso 1 1 calc R
C221 C 0.5722(3) 0.4602(4) 0.3956(3) 0.0225(12) Uani 1 1 d .
C222 C 0.5300(4) 0.4225(4) 0.3435(3) 0.0257(13) Uani 1 1 d .
H222 H 0.5543 0.4037 0.3149 0.031 Uiso 1 1 calc R
C223 C 0.4517(4) 0.4124(5) 0.3334(3) 0.0305(15) Uani 1 1 d .
H223 H 0.4227 0.3894 0.2971 0.037 Uiso 1 1 calc R
C224 C 0.4163(4) 0.4362(5) 0.3764(3) 0.0352(16) Uani 1 1 d .
H224 H 0.3632 0.4287 0.3694 0.042 Uiso 1 1 calc R
C225 C 0.4576(4) 0.4701(5) 0.4285(3) 0.0342(16) Uani 1 1 d .
H225 H 0.4337 0.4853 0.4581 0.041 Uiso 1 1 calc R
C226 C 0.5355(4) 0.4824(5) 0.4378(3) 0.0318(15) Uani 1 1 d .
H226 H 0.564 0.5066 0.474 0.038 Uiso 1 1 calc R
C231 C 0.7002(3) 0.3708(4) 0.4587(3) 0.0224(12) Uani 1 1 d .
C232 C 0.6889(4) 0.2857(5) 0.4331(3) 0.0297(15) Uani 1 1 d .
H232 H 0.6721 0.2808 0.3918 0.036 Uiso 1 1 calc R
C233 C 0.7016(4) 0.2101(5) 0.4660(3) 0.0362(16) Uani 1 1 d .
H233 H 0.6944 0.153 0.4475 0.043 Uiso 1 1 calc R
C234 C 0.7251(4) 0.2149(5) 0.5271(3) 0.0326(15) Uani 1 1 d .
H234 H 0.7338 0.1616 0.5499 0.039 Uiso 1 1 calc R
C235 C 0.7354(4) 0.2983(5) 0.5536(3) 0.0290(14) Uani 1 1 d .
H235 H 0.7505 0.3024 0.595 0.035 Uiso 1 1 calc R
C236 C 0.7238(3) 0.3766(4) 0.5198(3) 0.0234(13) Uani 1 1 d .
H236 H 0.7318 0.4337 0.5382 0.028 Uiso 1 1 calc R
C101 C 0.8404(3) 0.5838(5) 0.5303(3) 0.0255(14) Uani 1 1 d .
H101 H 0.8365 0.5644 0.5675 0.031 Uiso 1 1 calc R
C102 C 0.8483(3) 0.5272(5) 0.4864(3) 0.0290(14) Uani 1 1 d U
H102 H 0.8526 0.4635 0.4884 0.035 Uiso 1 1 calc R
C103 C 0.8487(4) 0.5825(5) 0.4369(3) 0.0276(14) Uani 1 1 d .
H103 H 0.8517 0.5621 0.3997 0.033 Uiso 1 1 calc R
C104 C 0.8440(3) 0.6722(5) 0.4539(3) 0.0289(14) Uani 1 1 d .
H104 H 0.8443 0.723 0.4297 0.035 Uiso 1 1 calc R
C105 C 0.8388(3) 0.6760(5) 0.5123(3) 0.0277(14) Uani 1 1 d U
H105 H 0.8351 0.728 0.5346 0.033 Uiso 1 1 calc R
C3 C 0.3402(3) 0.5303(4) 0.1802(3) 0.0215(12) Uani 1 1 d .
C4 C 0.3060(3) 0.5292(5) 0.2161(3) 0.0254(13) Uani 1 1 d .
C31 C 0.2549(4) 0.5160(4) 0.2535(3) 0.0242(13) Uani 1 1 d .
C32 C 0.2310(4) 0.5862(5) 0.2829(3) 0.0320(15) Uani 1 1 d .
H32 H 0.2496 0.6448 0.279 0.038 Uiso 1 1 calc R
N33 N 0.1832(4) 0.5762(4) 0.3162(3) 0.0328(14) Uani 1 1 d .
C34 C 0.1555(4) 0.4951(5) 0.3204(3) 0.0284(14) Uani 1 1 d .
C35 C 0.1748(4) 0.4210(5) 0.2915(3) 0.0325(15) Uani 1 1 d .
H35 H 0.1533 0.3639 0.2949 0.039 Uiso 1 1 calc R
C36 C 0.2242(4) 0.4305(5) 0.2583(3) 0.0310(14) Uani 1 1 d .
H36 H 0.2378 0.3802 0.2387 0.037 Uiso 1 1 calc R
C41 C 0.1024(3) 0.4829(5) 0.3573(3) 0.0249(12) Uani 1 1 d .
N42 N 0.0783(4) 0.3998(4) 0.3644(3) 0.0331(13) Uani 1 1 d .
C43 C 0.0309(4) 0.3893(5) 0.3981(3) 0.0358(16) Uani 1 1 d .
H43 H 0.0142 0.3303 0.4039 0.043 Uiso 1 1 calc R
C44 C 0.0051(4) 0.4607(5) 0.4249(3) 0.0338(16) Uani 1 1 d .
H44 H -0.0285 0.4509 0.4485 0.041 Uiso 1 1 calc R
C45 C 0.0289(4) 0.5456(5) 0.4167(3) 0.0332(16) Uani 1 1 d .
H45 H 0.0117 0.5954 0.4347 0.04 Uiso 1 1 calc R
C46 C 0.0780(4) 0.5591(5) 0.3823(3) 0.0290(14) Uani 1 1 d .
H46 H 0.0946 0.6177 0.3758 0.035 Uiso 1 1 calc R
P3 P 0.32851(9) 0.64824(10) 0.07731(7) 0.0213(3) Uani 1 1 d .
C311 C 0.3308(4) 0.6814(4) 0.0032(3) 0.0256(13) Uani 1 1 d .
C312 C 0.3871(4) 0.6445(5) -0.0203(3) 0.0293(14) Uani 1 1 d .
H312 H 0.4212 0.6007 0.0009 0.035 Uiso 1 1 calc R
C313 C 0.3923(4) 0.6731(5) -0.0752(3) 0.0342(16) Uani 1 1 d .
H313 H 0.431 0.6496 -0.0907 0.041 Uiso 1 1 calc R
C314 C 0.3415(5) 0.7354(5) -0.1073(3) 0.0397(17) Uani 1 1 d .
H314 H 0.3456 0.7542 -0.1445 0.048 Uiso 1 1 calc R
C315 C 0.2857(5) 0.7697(5) -0.0853(3) 0.0402(17) Uani 1 1 d .
H315 H 0.2507 0.8119 -0.1076 0.048 Uiso 1 1 calc R
C316 C 0.2796(4) 0.7429(5) -0.0298(3) 0.0311(14) Uani 1 1 d .
H316 H 0.2405 0.7667 -0.0149 0.037 Uiso 1 1 calc R
C321 C 0.2256(3) 0.6449(4) 0.0689(3) 0.0218(12) Uani 1 1 d .
C322 C 0.1787(4) 0.6121(5) 0.0180(3) 0.0253(13) Uani 1 1 d .
H322 H 0.1995 0.5947 -0.0129 0.03 Uiso 1 1 calc R
C323 C 0.1021(4) 0.6037(5) 0.0110(3) 0.0287(14) Uani 1 1 d .
H323 H 0.0705 0.5796 -0.0241 0.034 Uiso 1 1 calc R
C324 C 0.0717(4) 0.6305(5) 0.0550(3) 0.0355(16) Uani 1 1 d .
H324 H 0.0187 0.6264 0.05 0.043 Uiso 1 1 calc R
C325 C 0.1185(4) 0.6640(5) 0.1072(3) 0.0354(16) Uani 1 1 d .
H325 H 0.0975 0.6814 0.138 0.042 Uiso 1 1 calc R
C326 C 0.1957(4) 0.6717(5) 0.1139(3) 0.0290(14) Uani 1 1 d .
H326 H 0.2278 0.6951 0.149 0.035 Uiso 1 1 calc R
C331 C 0.3609(4) 0.7544(5) 0.1184(3) 0.0279(14) Uani 1 1 d .
C332 C 0.3707(4) 0.8334(5) 0.0939(4) 0.0355(16) Uani 1 1 d .
H332 H 0.3574 0.8383 0.0526 0.043 Uiso 1 1 calc R
C333 C 0.4002(4) 0.9088(5) 0.1280(4) 0.0410(18) Uani 1 1 d .
H333 H 0.4087 0.9632 0.1098 0.049 Uiso 1 1 calc R
C334 C 0.4166(4) 0.9036(5) 0.1879(4) 0.0384(17) Uani 1 1 d .
H334 H 0.4349 0.9551 0.211 0.046 Uiso 1 1 calc R
C335 C 0.4066(4) 0.8247(5) 0.2142(3) 0.0339(16) Uani 1 1 d .
H335 H 0.4194 0.8208 0.2556 0.041 Uiso 1 1 calc R
C336 C 0.3770(4) 0.7486(5) 0.1799(3) 0.0276(14) Uani 1 1 d .
H336 H 0.3681 0.6942 0.198 0.033 Uiso 1 1 calc R
P4 P 0.33303(8) 0.41059(10) 0.07793(6) 0.0186(3) Uani 1 1 d .
C411 C 0.3659(3) 0.3807(4) 0.0140(2) 0.0216(12) Uani 1 1 d .
C412 C 0.4242(4) 0.3181(5) 0.0181(3) 0.0288(14) Uani 1 1 d .
H412 H 0.441 0.2822 0.0522 0.035 Uiso 1 1 calc R
C413 C 0.4573(4) 0.3085(5) -0.0276(3) 0.0341(15) Uani 1 1 d .
H413 H 0.4969 0.2662 -0.0247 0.041 Uiso 1 1 calc R
C414 C 0.4326(4) 0.3609(6) -0.0779(3) 0.0356(16) Uani 1 1 d .
H414 H 0.4564 0.3556 -0.1087 0.043 Uiso 1 1 calc R
C415 C 0.3740(4) 0.4196(5) -0.0828(3) 0.0315(15) Uani 1 1 d .
H415 H 0.3554 0.4527 -0.1179 0.038 Uiso 1 1 calc R
C416 C 0.3416(3) 0.4313(4) -0.0372(3) 0.0232(12) Uani 1 1 d .
H416 H 0.3023 0.4741 -0.0405 0.028 Uiso 1 1 calc R
C421 C 0.2297(3) 0.4019(4) 0.0539(3) 0.0209(12) Uani 1 1 d .
C422 C 0.1892(3) 0.3729(4) 0.0001(3) 0.0233(13) Uani 1 1 d .
H422 H 0.2143 0.362 -0.0294 0.028 Uiso 1 1 calc R
C423 C 0.1104(4) 0.3589(5) -0.0121(3) 0.0282(14) Uani 1 1 d .
H423 H 0.0826 0.3398 -0.0499 0.034 Uiso 1 1 calc R
C424 C 0.0737(4) 0.3730(5) 0.0310(3) 0.0302(14) Uani 1 1 d .
H424 H 0.021 0.3621 0.0235 0.036 Uiso 1 1 calc R
C425 C 0.1143(4) 0.4027(5) 0.0846(3) 0.0308(15) Uani 1 1 d .
H425 H 0.0892 0.4125 0.1142 0.037 Uiso 1 1 calc R
C426 C 0.1912(4) 0.4188(5) 0.0968(3) 0.0263(13) Uani 1 1 d .
H426 H 0.2179 0.4412 0.134 0.032 Uiso 1 1 calc R
C431 C 0.3501(3) 0.3065(4) 0.1213(3) 0.0208(12) Uani 1 1 d .
C432 C 0.3207(4) 0.2251(4) 0.0963(3) 0.0286(14) Uani 1 1 d .
H432 H 0.2937 0.2227 0.0562 0.034 Uiso 1 1 calc R
C433 C 0.3311(4) 0.1473(5) 0.1302(3) 0.0324(14) Uani 1 1 d .
H433 H 0.3102 0.0922 0.1131 0.039 Uiso 1 1 calc R
C434 C 0.3717(4) 0.1490(5) 0.1889(3) 0.0318(14) Uani 1 1 d .
H434 H 0.3797 0.0952 0.2113 0.038 Uiso 1 1 calc R
C435 C 0.4001(4) 0.2301(5) 0.2141(3) 0.0322(15) Uani 1 1 d .
H435 H 0.427 0.2321 0.2542 0.039 Uiso 1 1 calc R
C436 C 0.3894(4) 0.3093(4) 0.1807(3) 0.0238(13) Uani 1 1 d .
H436 H 0.4089 0.3647 0.1982 0.029 Uiso 1 1 calc R
C201 C 0.5079(4) 0.4979(5) 0.1904(3) 0.0290(14) Uani 1 1 d .
H201 H 0.5063 0.4712 0.2263 0.035 Uiso 1 1 calc R
C202 C 0.5098(4) 0.4516(5) 0.1396(3) 0.0310(15) Uani 1 1 d .
H202 H 0.5111 0.3881 0.1357 0.037 Uiso 1 1 calc R
C203 C 0.5095(4) 0.5151(5) 0.0949(3) 0.0330(16) Uani 1 1 d .
H203 H 0.5096 0.5013 0.0559 0.04 Uiso 1 1 calc R
C204 C 0.5090(3) 0.6027(5) 0.1185(3) 0.0280(13) Uani 1 1 d .
H204 H 0.5089 0.6575 0.098 0.034 Uiso 1 1 calc R
C205 C 0.5087(3) 0.5946(5) 0.1788(3) 0.0290(14) Uani 1 1 d .
H205 H 0.5089 0.6421 0.2055 0.035 Uiso 1 1 calc R
C5 C 0.0036(3) 0.4827(4) 0.8431(3) 0.0225(12) Uani 1 1 d .
C6 C -0.0328(3) 0.4849(5) 0.8789(3) 0.0267(13) Uani 1 1 d .
C51 C -0.0802(4) 0.5066(5) 0.9166(3) 0.0279(15) Uani 1 1 d .
C52 C -0.1162(3) 0.4413(5) 0.9422(3) 0.0265(13) Uani 1 1 d .
H52 H -0.1097 0.3801 0.9332 0.032 Uiso 1 1 calc R
N53 N -0.1587(3) 0.4588(4) 0.9780(2) 0.0290(12) Uani 1 1 d .
C54 C -0.1692(4) 0.5454(5) 0.9901(3) 0.0242(13) Uani 1 1 d .
C55 C -0.1373(3) 0.6159(5) 0.9662(3) 0.0257(13) Uani 1 1 d .
H55 H -0.1465 0.6766 0.9748 0.031 Uiso 1 1 calc R
C56 C -0.0922(3) 0.5962(5) 0.9299(3) 0.0276(13) Uani 1 1 d .
H56 H -0.0692 0.6433 0.9138 0.033 Uiso 1 1 calc R
C61 C -0.2187(4) 0.5640(4) 1.0290(3) 0.0239(13) Uani 1 1 d .
N62 N -0.2273(3) 0.6513(4) 1.0427(2) 0.0284(12) Uani 1 1 d .
C63 C -0.2715(4) 0.6688(5) 1.0777(3) 0.0296(14) Uani 1 1 d .
H63 H -0.2777 0.7298 1.0874 0.036 Uiso 1 1 calc R
C64 C -0.3088(4) 0.6036(5) 1.1009(3) 0.0308(14) Uani 1 1 d .
H64 H -0.3394 0.6194 1.1259 0.037 Uiso 1 1 calc R
C65 C -0.3005(5) 0.5153(5) 1.0867(3) 0.0357(17) Uani 1 1 d .
H65 H -0.3257 0.4691 1.1017 0.043 Uiso 1 1 calc R
C66 C -0.2546(4) 0.4938(5) 1.0501(3) 0.0269(14) Uani 1 1 d .
H66 H -0.248 0.4331 1.04 0.032 Uiso 1 1 calc R
P5 P 0.01278(8) 0.61318(11) 0.74686(6) 0.0207(3) Uani 1 1 d .
C511 C 0.0466(4) 0.6386(4) 0.6820(3) 0.0251(13) Uani 1 1 d .
C512 C 0.1143(4) 0.6830(5) 0.6876(3) 0.0279(13) Uani 1 1 d .
H512 H 0.1395 0.7093 0.724 0.033 Uiso 1 1 calc R
C513 C 0.1462(4) 0.6898(5) 0.6405(3) 0.0334(15) Uani 1 1 d .
H513 H 0.1937 0.7185 0.6452 0.04 Uiso 1 1 calc R
C514 C 0.1076(4) 0.6540(5) 0.5869(3) 0.0342(15) Uani 1 1 d .
H514 H 0.1279 0.6599 0.5543 0.041 Uiso 1 1 calc R
C515 C 0.0407(4) 0.6106(5) 0.5811(3) 0.0330(16) Uani 1 1 d .
H515 H 0.0145 0.5861 0.5444 0.04 Uiso 1 1 calc R
C516 C 0.0106(3) 0.6019(5) 0.6284(3) 0.0254(12) Uani 1 1 d .
H516 H -0.0354 0.5701 0.6239 0.03 Uiso 1 1 calc R
C521 C -0.0892(3) 0.6363(4) 0.7247(3) 0.0222(12) Uani 1 1 d .
C522 C -0.1277(4) 0.6776(4) 0.6709(3) 0.0279(14) Uani 1 1 d .
H522 H -0.1019 0.6911 0.6422 0.033 Uiso 1 1 calc R
C523 C -0.2049(4) 0.6978(5) 0.6613(3) 0.0321(15) Uani 1 1 d .
H523 H -0.2317 0.7228 0.6249 0.039 Uiso 1 1 calc R
C524 C -0.2426(4) 0.6826(5) 0.7030(3) 0.0343(16) Uani 1 1 d .
H524 H -0.2945 0.6978 0.6958 0.041 Uiso 1 1 calc R
C525 C -0.2037(4) 0.6444(6) 0.7559(3) 0.0377(16) Uani 1 1 d .
H525 H -0.2292 0.6354 0.7853 0.045 Uiso 1 1 calc R
C526 C -0.1281(4) 0.6192(5) 0.7665(3) 0.0342(16) Uani 1 1 d .
H526 H -0.1033 0.5904 0.8021 0.041 Uiso 1 1 calc R
C531 C 0.0397(4) 0.7137(4) 0.7931(3) 0.0233(12) Uani 1 1 d .
C532 C 0.0244(4) 0.7992(5) 0.7696(3) 0.0319(15) Uani 1 1 d .
H532 H 0.0039 0.8059 0.7287 0.038 Uiso 1 1 calc R
C533 C 0.0385(4) 0.8753(5) 0.8049(3) 0.0351(16) Uani 1 1 d .
H533 H 0.0298 0.9336 0.7882 0.042 Uiso 1 1 calc R
C534 C 0.0658(4) 0.8645(5) 0.8654(3) 0.0320(15) Uani 1 1 d .
H534 H 0.0749 0.9159 0.8901 0.038 Uiso 1 1 calc R
C535 C 0.0795(4) 0.7798(5) 0.8895(3) 0.0304(15) Uani 1 1 d .
H535 H 0.098 0.7732 0.9306 0.036 Uiso 1 1 calc R
C536 C 0.0663(4) 0.7041(4) 0.8540(3) 0.0252(13) Uani 1 1 d .
H536 H 0.0753 0.6459 0.8708 0.03 Uiso 1 1 calc R
P6 P -0.01228(8) 0.38002(11) 0.73320(6) 0.0197(3) Uani 1 1 d .
C611 C -0.0130(4) 0.3598(4) 0.6561(3) 0.0247(13) Uani 1 1 d .
C612 C 0.0473(4) 0.3916(4) 0.6361(3) 0.0258(13) Uani 1 1 d .
H612 H 0.0853 0.4283 0.6604 0.031 Uiso 1 1 calc R
C613 C 0.0509(4) 0.3689(5) 0.5801(3) 0.0301(15) Uani 1 1 d .
H613 H 0.0918 0.3901 0.5664 0.036 Uiso 1 1 calc R
C614 C -0.0036(4) 0.3165(5) 0.5445(3) 0.0330(15) Uani 1 1 d .
H614 H 0.0001 0.3005 0.5067 0.04 Uiso 1 1 calc R
C615 C -0.0644(4) 0.2869(4) 0.5639(3) 0.0278(14) Uani 1 1 d .
H615 H -0.1034 0.2522 0.539 0.033 Uiso 1 1 calc R
C616 C -0.0677(4) 0.3083(5) 0.6198(3) 0.0276(13) Uani 1 1 d .
H616 H -0.1088 0.2868 0.6334 0.033 Uiso 1 1 calc R
C621 C -0.1132(3) 0.3896(4) 0.7262(3) 0.0230(12) Uani 1 1 d .
C622 C -0.1594(4) 0.4388(5) 0.6811(3) 0.0265(14) Uani 1 1 d .
H622 H -0.1379 0.4633 0.6524 0.032 Uiso 1 1 calc R
C623 C -0.2349(4) 0.4541(5) 0.6758(3) 0.0279(14) Uani 1 1 d .
H623 H -0.2645 0.4882 0.6442 0.033 Uiso 1 1 calc R
C624 C -0.2667(4) 0.4185(6) 0.7177(3) 0.0357(16) Uani 1 1 d .
H624 H -0.3187 0.4275 0.7149 0.043 Uiso 1 1 calc R
C625 C -0.2227(4) 0.3706(6) 0.7629(3) 0.0401(18) Uani 1 1 d .
H625 H -0.2445 0.3477 0.792 0.048 Uiso 1 1 calc R
C626 C -0.1465(4) 0.3542(5) 0.7677(3) 0.0345(16) Uani 1 1 d .
H626 H -0.1175 0.3191 0.7992 0.041 Uiso 1 1 calc R
C631 C 0.0168(3) 0.2672(4) 0.7646(3) 0.0229(13) Uani 1 1 d .
C632 C 0.0389(4) 0.1987(5) 0.7328(3) 0.0316(14) Uani 1 1 d .
H632 H 0.0308 0.2046 0.6918 0.038 Uiso 1 1 calc R
C633 C 0.0731(4) 0.1205(4) 0.7615(3) 0.0343(15) Uani 1 1 d .
H633 H 0.0889 0.074 0.74 0.041 Uiso 1 1 calc R
C634 C 0.0835(4) 0.1116(5) 0.8205(3) 0.0314(14) Uani 1 1 d .
H634 H 0.1064 0.0587 0.8397 0.038 Uiso 1 1 calc R
C635 C 0.0614(4) 0.1781(5) 0.8521(3) 0.0282(14) Uani 1 1 d .
H635 H 0.0694 0.1711 0.893 0.034 Uiso 1 1 calc R
C636 C 0.0273(4) 0.2556(5) 0.8249(3) 0.0268(13) Uani 1 1 d .
H636 H 0.011 0.3008 0.8471 0.032 Uiso 1 1 calc R
C301 C 0.1656(3) 0.3987(4) 0.8400(3) 0.0270(14) Uani 1 1 d U
H301 H 0.1596 0.3464 0.8612 0.032 Uiso 1 1 calc R
C302 C 0.1693(3) 0.4035(5) 0.7806(3) 0.0267(13) Uani 1 1 d .
H302 H 0.1653 0.354 0.7547 0.032 Uiso 1 1 calc R
C303 C 0.1799(3) 0.4947(5) 0.7670(3) 0.0273(13) Uani 1 1 d .
H303 H 0.1844 0.517 0.7306 0.033 Uiso 1 1 calc R
C304 C 0.1826(3) 0.5465(4) 0.8176(3) 0.0257(13) Uani 1 1 d .
H304 H 0.1897 0.6098 0.8212 0.031 Uiso 1 1 calc R
C305 C 0.1730(3) 0.4893(5) 0.8604(3) 0.0264(13) Uani 1 1 d .
H305 H 0.1715 0.5075 0.8984 0.032 Uiso 1 1 calc R

loop_
_atom_site_aniso_label
_atom_site_aniso_U_11
_atom_site_aniso_U_22
_atom_site_aniso_U_33
_atom_site_aniso_U_23
_atom_site_aniso_U_13
_atom_site_aniso_U_12
Ru1 0.0167(2) 0.0251(2) 0.0172(2) 0.00177(18) 0.00326(17) 0.00189(18)
Ru2 0.0183(2) 0.0193(2) 0.0192(2) -0.00208(16) 0.00447(16) -0.00134(16)
Ru3 0.0176(2) 0.0230(3) 0.0168(2) -0.00025(17) 0.00412(16) 0.00109(17)
C1 0.014(2) 0.030(3) 0.029(3) 0.004(3) 0.002(2) 0.000(3)
C2 0.019(3) 0.034(4) 0.022(3) 0.002(3) 0.004(2) -0.003(3)
C11 0.024(3) 0.034(4) 0.018(3) -0.003(3) 0.004(2) -0.009(3)
C12 0.024(3) 0.037(4) 0.046(4) 0.007(3) 0.010(3) 0.009(3)
N13 0.033(3) 0.034(3) 0.039(3) 0.006(3) 0.010(3) 0.003(3)
C14 0.022(3) 0.035(4) 0.023(3) -0.006(3) 0.004(2) -0.001(3)
C15 0.036(4) 0.034(4) 0.031(3) -0.010(3) 0.016(3) -0.004(3)
C16 0.041(4) 0.040(4) 0.038(4) -0.005(3) 0.024(3) -0.009(3)
C21 0.020(3) 0.032(4) 0.026(3) 0.003(3) 0.008(2) 0.001(3)
N22 0.032(3) 0.029(3) 0.032(3) 0.000(2) 0.012(2) 0.003(2)
C23 0.029(3) 0.039(4) 0.030(3) -0.003(3) 0.014(3) 0.007(3)
C24 0.031(3) 0.041(4) 0.041(4) -0.010(3) 0.021(3) -0.005(3)
C25 0.028(3) 0.039(4) 0.047(4) 0.004(4) 0.018(3) -0.004(3)
C26 0.033(3) 0.026(4) 0.039(4) 0.006(3) 0.015(3) 0.006(3)
P1 0.0166(7) 0.0192(7) 0.0177(7) -0.0019(6) 0.0021(5) 0.0006(6)
C111 0.024(3) 0.020(3) 0.020(3) -0.002(2) 0.005(2) -0.004(2)
C112 0.025(3) 0.019(3) 0.024(3) -0.001(2) 0.005(2) -0.001(2)
C113 0.031(3) 0.027(3) 0.021(3) 0.000(3) 0.007(3) 0.005(3)
C114 0.039(4) 0.020(3) 0.023(3) -0.001(2) 0.010(3) -0.007(3)
C115 0.031(3) 0.027(3) 0.022(3) 0.002(3) 0.002(3) 0.001(3)
C116 0.028(3) 0.025(3) 0.030(3) -0.001(3) 0.007(3) 0.002(3)
C121 0.025(3) 0.016(3) 0.026(3) 0.002(2) 0.006(2) 0.004(2)
C122 0.027(3) 0.026(3) 0.036(4) 0.003(3) 0.014(3) 0.004(3)
C123 0.023(3) 0.029(4) 0.026(3) 0.002(3) -0.003(3) 0.002(3)
C124 0.018(3) 0.053(5) 0.032(4) -0.006(3) 0.001(3) 0.003(3)
C125 0.032(4) 0.065(6) 0.037(4) -0.017(4) 0.009(3) 0.007(4)
C126 0.033(3) 0.035(4) 0.033(4) -0.014(3) 0.007(3) -0.006(3)
C131 0.023(3) 0.023(3) 0.023(3) -0.001(3) 0.000(2) 0.005(2)
C132 0.034(3) 0.023(3) 0.031(3) -0.005(3) 0.004(3) -0.003(3)
C133 0.043(4) 0.017(3) 0.048(4) 0.001(3) 0.009(3) 0.000(3)
C134 0.037(4) 0.022(4) 0.047(4) -0.008(3) 0.001(3) 0.005(3)
C135 0.030(3) 0.040(4) 0.031(4) -0.018(3) 0.003(3) -0.003(3)
C136 0.023(3) 0.028(4) 0.032(3) -0.007(3) 0.003(3) 0.003(3)
P2 0.0224(7) 0.0223(8) 0.0174(7) 0.0000(6) 0.0054(6) 0.0071(6)
C211 0.029(3) 0.021(3) 0.018(3) -0.006(2) 0.007(2) -0.004(2)
C212 0.031(3) 0.029(4) 0.027(3) -0.003(3) 0.005(3) 0.003(3)
C213 0.036(4) 0.031(4) 0.034(4) -0.006(3) 0.011(3) 0.007(3)
C214 0.036(3) 0.034(4) 0.031(3) -0.006(3) 0.017(3) -0.002(3)
C215 0.032(3) 0.027(3) 0.025(3) -0.001(3) 0.009(3) -0.004(3)
C216 0.027(3) 0.022(3) 0.028(3) -0.006(3) 0.001(3) -0.004(3)
C221 0.021(3) 0.020(3) 0.023(3) -0.001(2) 0.002(2) 0.001(2)
C222 0.032(3) 0.015(3) 0.031(3) 0.002(3) 0.009(3) 0.004(3)
C223 0.040(4) 0.029(4) 0.020(3) 0.000(3) 0.003(3) -0.009(3)
C224 0.026(3) 0.034(4) 0.043(4) 0.005(3) 0.005(3) -0.005(3)
C225 0.032(3) 0.044(4) 0.031(4) -0.009(3) 0.015(3) -0.001(3)
C226 0.032(3) 0.042(4) 0.022(3) -0.005(3) 0.007(3) 0.001(3)
C231 0.025(3) 0.016(3) 0.024(3) 0.002(2) 0.003(2) 0.005(2)
C232 0.043(4) 0.025(4) 0.016(3) 0.004(3) 0.000(3) -0.001(3)
C233 0.054(5) 0.019(3) 0.032(4) -0.002(3) 0.006(3) -0.001(3)
C234 0.034(4) 0.021(3) 0.042(4) 0.010(3) 0.010(3) 0.003(3)
C235 0.025(3) 0.035(4) 0.026(3) 0.005(3) 0.006(3) 0.003(3)
C236 0.025(3) 0.020(3) 0.025(3) 0.006(2) 0.007(2) 0.005(2)
C101 0.019(3) 0.031(4) 0.023(3) 0.005(3) -0.001(2) 0.004(2)
C102 0.009(2) 0.029(3) 0.043(4) 0.006(3) -0.002(2) 0.006(2)
C103 0.021(3) 0.030(4) 0.032(3) 0.001(3) 0.007(3) 0.005(2)
C104 0.016(3) 0.029(4) 0.040(4) -0.001(3) 0.005(3) -0.006(2)
C105 0.016(3) 0.031(3) 0.029(3) -0.008(3) -0.005(2) -0.013(2)
C3 0.022(3) 0.018(3) 0.024(3) -0.005(2) 0.006(2) -0.002(2)
C4 0.024(3) 0.022(3) 0.029(3) -0.005(3) 0.005(3) 0.000(3)
C31 0.022(3) 0.027(3) 0.021(3) 0.000(2) 0.000(2) 0.000(2)
C32 0.036(4) 0.029(4) 0.034(4) -0.004(3) 0.013(3) -0.009(3)
N33 0.036(3) 0.034(4) 0.032(3) -0.007(2) 0.016(3) -0.002(2)
C34 0.027(3) 0.037(4) 0.021(3) -0.003(3) 0.004(3) 0.005(3)
C35 0.034(3) 0.027(4) 0.040(4) 0.005(3) 0.014(3) 0.003(3)
C36 0.034(3) 0.024(3) 0.033(4) 0.001(3) 0.006(3) 0.006(3)
C41 0.021(3) 0.029(3) 0.023(3) 0.000(3) 0.004(2) 0.000(3)
N42 0.042(3) 0.030(3) 0.033(3) 0.003(2) 0.019(3) 0.005(3)
C43 0.039(4) 0.028(4) 0.047(4) 0.004(3) 0.022(3) 0.004(3)
C44 0.037(4) 0.034(4) 0.038(4) 0.007(3) 0.022(3) 0.010(3)
C45 0.038(4) 0.037(4) 0.028(3) -0.001(3) 0.015(3) 0.011(3)
C46 0.028(3) 0.029(3) 0.032(4) 0.008(3) 0.010(3) 0.007(3)
P3 0.0248(7) 0.0170(7) 0.0231(7) -0.0012(6) 0.0078(6) -0.0031(6)
C311 0.027(3) 0.026(3) 0.027(3) 0.000(3) 0.012(3) -0.006(3)
C312 0.031(3) 0.030(3) 0.026(3) -0.001(3) 0.005(3) -0.004(3)
C313 0.042(4) 0.036(4) 0.025(3) -0.009(3) 0.011(3) -0.006(3)
C314 0.058(5) 0.034(4) 0.027(3) -0.001(3) 0.012(3) -0.013(4)
C315 0.053(4) 0.031(4) 0.036(4) 0.004(3) 0.011(3) -0.003(3)
C316 0.042(4) 0.021(3) 0.031(3) 0.005(3) 0.011(3) 0.002(3)
C321 0.022(3) 0.018(3) 0.025(3) -0.001(2) 0.005(2) -0.004(2)
C322 0.031(3) 0.024(3) 0.020(3) -0.006(3) 0.005(2) 0.012(3)
C323 0.024(3) 0.030(4) 0.028(3) 0.000(3) -0.001(3) 0.002(3)
C324 0.025(3) 0.040(4) 0.039(4) -0.007(3) 0.003(3) -0.002(3)
C325 0.032(3) 0.039(4) 0.036(4) -0.015(3) 0.010(3) 0.000(3)
C326 0.027(3) 0.024(3) 0.036(4) -0.010(3) 0.010(3) -0.003(3)
C331 0.018(3) 0.027(3) 0.037(4) -0.007(3) 0.005(3) -0.001(3)
C332 0.039(4) 0.022(4) 0.045(4) -0.009(3) 0.011(3) -0.002(3)
C333 0.031(4) 0.026(4) 0.064(5) -0.007(3) 0.008(4) -0.001(3)
C334 0.036(4) 0.021(4) 0.055(5) -0.016(3) 0.008(3) -0.001(3)
C335 0.021(3) 0.033(4) 0.045(4) -0.020(3) 0.003(3) -0.003(3)
C336 0.028(3) 0.021(3) 0.035(4) -0.006(3) 0.011(3) 0.002(3)
P4 0.0189(7) 0.0180(7) 0.0184(7) 0.0004(6) 0.0040(6) 0.0002(6)
C411 0.023(3) 0.023(3) 0.018(3) -0.006(2) 0.004(2) -0.001(2)
C412 0.030(3) 0.027(3) 0.025(3) -0.005(3) 0.000(3) 0.002(3)
C413 0.034(3) 0.037(4) 0.031(3) -0.014(3) 0.007(3) 0.012(3)
C414 0.036(3) 0.050(5) 0.026(3) -0.009(3) 0.016(3) 0.001(3)
C415 0.035(3) 0.038(4) 0.020(3) 0.001(3) 0.004(3) -0.005(3)
C416 0.023(3) 0.023(3) 0.021(3) -0.004(2) 0.003(2) 0.000(2)
C421 0.024(3) 0.015(3) 0.023(3) 0.002(2) 0.005(2) 0.000(2)
C422 0.023(3) 0.020(3) 0.026(3) 0.010(2) 0.004(2) 0.004(2)
C423 0.030(3) 0.024(3) 0.025(3) -0.001(3) -0.003(3) -0.004(3)
C424 0.021(3) 0.028(4) 0.039(4) 0.000(3) 0.004(3) 0.000(3)
C425 0.021(3) 0.043(4) 0.031(3) -0.001(3) 0.011(3) -0.003(3)
C426 0.024(3) 0.032(4) 0.022(3) -0.006(3) 0.005(2) -0.001(3)
C431 0.019(3) 0.016(3) 0.026(3) 0.000(2) 0.003(2) 0.001(2)
C432 0.032(3) 0.021(3) 0.028(3) 0.001(3) 0.000(3) 0.002(3)
C433 0.038(3) 0.019(3) 0.035(4) 0.000(3) 0.000(3) -0.004(3)
C434 0.037(4) 0.021(3) 0.037(4) 0.006(3) 0.009(3) 0.005(3)
C435 0.033(3) 0.033(4) 0.029(3) 0.009(3) 0.006(3) 0.010(3)
C436 0.029(3) 0.020(3) 0.022(3) 0.005(2) 0.005(3) 0.001(2)
C201 0.020(3) 0.033(4) 0.028(3) -0.001(3) -0.003(3) -0.005(3)
C202 0.023(3) 0.022(3) 0.045(4) 0.001(3) 0.004(3) 0.006(2)
C203 0.026(3) 0.042(4) 0.033(4) -0.008(3) 0.011(3) -0.006(3)
C204 0.015(3) 0.037(4) 0.034(3) 0.006(3) 0.010(2) -0.003(3)
C205 0.010(3) 0.036(4) 0.034(4) -0.003(3) -0.006(2) -0.004(3)
C5 0.021(3) 0.025(3) 0.022(3) 0.005(3) 0.007(2) 0.003(3)
C6 0.022(3) 0.029(3) 0.027(3) 0.006(3) 0.003(3) 0.007(3)
C51 0.028(3) 0.038(4) 0.017(3) 0.001(2) 0.004(3) 0.003(3)
C52 0.025(3) 0.027(3) 0.030(3) -0.001(3) 0.011(3) 0.005(3)
N53 0.032(3) 0.030(3) 0.029(3) 0.001(2) 0.016(2) 0.004(2)
C54 0.027(3) 0.026(4) 0.018(3) 0.004(3) 0.005(2) 0.002(3)
C55 0.028(3) 0.026(3) 0.024(3) 0.001(2) 0.009(3) 0.002(3)
C56 0.021(3) 0.035(4) 0.026(3) 0.002(3) 0.005(2) -0.004(3)
C61 0.028(3) 0.021(3) 0.022(3) 0.000(2) 0.005(3) 0.002(2)
N62 0.032(3) 0.033(3) 0.022(3) -0.003(2) 0.010(2) -0.003(2)
C63 0.037(3) 0.027(4) 0.026(3) -0.005(3) 0.010(3) 0.000(3)
C64 0.033(3) 0.028(3) 0.037(4) 0.001(3) 0.020(3) 0.005(3)
C65 0.045(4) 0.031(4) 0.042(4) -0.007(3) 0.030(4) -0.006(3)
C66 0.025(3) 0.030(4) 0.034(3) -0.009(3) 0.022(3) -0.004(3)
P5 0.0216(7) 0.0216(8) 0.0183(7) -0.0005(6) 0.0045(5) -0.0005(6)
C511 0.032(3) 0.024(3) 0.019(3) 0.004(2) 0.007(2) 0.007(3)
C512 0.028(3) 0.026(3) 0.027(3) 0.002(3) 0.003(3) -0.002(3)
C513 0.034(3) 0.032(4) 0.037(4) 0.005(3) 0.014(3) -0.003(3)
C514 0.046(4) 0.035(4) 0.026(3) 0.006(3) 0.016(3) 0.009(3)
C515 0.038(4) 0.036(4) 0.024(3) 0.001(3) 0.007(3) 0.013(3)
C516 0.024(3) 0.029(3) 0.024(3) -0.001(3) 0.007(2) 0.001(3)
C521 0.027(3) 0.018(3) 0.019(3) -0.009(2) 0.003(2) 0.001(2)
C522 0.033(3) 0.019(3) 0.031(3) -0.006(3) 0.007(3) -0.002(3)
C523 0.030(3) 0.030(4) 0.027(3) 0.002(3) -0.007(3) 0.006(3)
C524 0.027(3) 0.039(4) 0.038(4) -0.008(3) 0.009(3) 0.002(3)
C525 0.030(3) 0.053(5) 0.031(4) 0.000(3) 0.008(3) -0.001(3)
C526 0.025(3) 0.045(5) 0.028(3) 0.004(3) 0.000(3) 0.000(3)
C531 0.028(3) 0.021(3) 0.020(3) -0.001(2) 0.004(2) 0.001(3)
C532 0.036(4) 0.032(4) 0.026(3) -0.004(3) 0.005(3) 0.002(3)
C533 0.049(4) 0.018(3) 0.035(4) -0.002(3) 0.005(3) -0.002(3)
C534 0.032(3) 0.032(4) 0.028(3) -0.017(3) 0.002(3) -0.005(3)
C535 0.036(3) 0.031(4) 0.025(3) -0.002(3) 0.009(3) 0.007(3)
C536 0.028(3) 0.022(3) 0.026(3) -0.004(3) 0.008(3) 0.006(3)
P6 0.0181(7) 0.0213(8) 0.0195(7) 0.0024(6) 0.0047(6) -0.0010(6)
C611 0.033(3) 0.017(3) 0.027(3) 0.002(2) 0.013(3) 0.002(3)
C612 0.029(3) 0.021(3) 0.027(3) 0.005(3) 0.006(3) 0.002(3)
C613 0.037(4) 0.028(4) 0.030(3) 0.004(3) 0.017(3) 0.002(3)
C614 0.045(4) 0.026(3) 0.027(3) 0.002(3) 0.008(3) 0.005(3)
C615 0.032(3) 0.026(3) 0.021(3) -0.005(3) 0.000(3) 0.000(3)
C616 0.028(3) 0.029(4) 0.025(3) 0.004(3) 0.007(3) 0.003(3)
C621 0.018(3) 0.022(3) 0.030(3) -0.002(2) 0.008(2) -0.003(2)
C622 0.025(3) 0.029(4) 0.024(3) 0.005(3) 0.003(3) -0.002(3)
C623 0.031(3) 0.027(3) 0.023(3) 0.003(3) 0.003(3) 0.002(3)
C624 0.027(3) 0.043(4) 0.038(4) 0.008(3) 0.011(3) 0.000(3)
C625 0.029(3) 0.052(5) 0.044(4) 0.020(4) 0.018(3) 0.001(3)
C626 0.027(3) 0.044(4) 0.033(4) 0.013(3) 0.008(3) 0.004(3)
C631 0.025(3) 0.019(3) 0.022(3) 0.004(2) 0.002(2) 0.000(2)
C632 0.038(4) 0.028(4) 0.027(3) -0.005(3) 0.004(3) -0.002(3)
C633 0.040(4) 0.018(3) 0.044(4) -0.004(3) 0.009(3) -0.001(3)
C634 0.027(3) 0.021(3) 0.040(4) 0.009(3) -0.001(3) -0.002(3)
C635 0.028(3) 0.029(3) 0.023(3) 0.007(3) 0.000(3) 0.000(3)
C636 0.027(3) 0.028(3) 0.027(3) -0.001(3) 0.010(3) -0.002(3)
C301 0.017(3) 0.021(3) 0.043(4) 0.005(3) 0.008(3) 0.015(2)
C302 0.020(3) 0.025(3) 0.034(3) -0.001(3) 0.007(3) 0.003(2)
C303 0.021(3) 0.032(4) 0.030(3) 0.005(3) 0.009(3) 0.005(3)
C304 0.009(2) 0.019(3) 0.044(4) -0.005(3) -0.003(2) -0.001(2)
C305 0.020(3) 0.030(3) 0.027(3) -0.005(3) 0.001(2) 0.004(3)

loop_
_atom_type_symbol
_atom_type_description
_atom_type_scat_dispersion_real
_atom_type_scat_dispersion_imag
_atom_type_scat_source
C C 0.0181 0.0091 'International Tables Vol C Tables 4.2.6.8 and 6.1.1.4'
H H 0 0 'International Tables Vol C Tables 4.2.6.8 and 6.1.1.4'
N N 0.0311 0.018 'International Tables Vol C Tables 4.2.6.8 and 6.1.1.4'
P P 0.2955 0.4335 'International Tables Vol C Tables 4.2.6.8 and 6.1.1.4'
Ru Ru 0.0552 3.296 'International Tables Vol C Tables 4.2.6.8 and 6.1.1.4'

loop_
_exptl_crystal_face_index_h
_exptl_crystal_face_index_k
_exptl_crystal_face_index_l
_exptl_crystal_face_perp_dist
0 0 -1 0.232
0 0 1 0.2283
0 -1 0 0.2382
0 1 0 0.2037
-1 0 1 0.0256
1 0 -1 0.0299
1 -3 1 0.2619

loop_
_geom_angle_atom_site_label_1
_geom_angle_atom_site_label_2
_geom_angle_atom_site_label_3
_geom_angle
C1 Ru1 C101 91.2(2)
C1 Ru1 C102 117.8(3)
C101 Ru1 C102 36.3(3)
C1 Ru1 C103 152.6(2)
C101 Ru1 C103 61.5(2)
C102 Ru1 C103 37.5(2)
C1 Ru1 C104 133.4(3)
C101 Ru1 C104 61.1(3)
C102 Ru1 C104 61.3(3)
C103 Ru1 C104 36.4(3)
C1 Ru1 C105 98.4(2)
C101 Ru1 C105 37.6(3)
C102 Ru1 C105 62.1(3)
C103 Ru1 C105 62.0(2)
C104 Ru1 C105 36.7(3)
C1 Ru1 P1 87.86(19)
C101 Ru1 P1 141.08(18)
C102 Ru1 P1 151.43(19)
C103 Ru1 P1 114.36(18)
C104 Ru1 P1 92.42(19)
C105 Ru1 P1 104.19(19)
C1 Ru1 P2 90.5(2)
C101 Ru1 P2 119.25(18)
C102 Ru1 P2 92.81(19)
C103 Ru1 P2 100.60(18)
C104 Ru1 P2 135.02(18)
C105 Ru1 P2 154.77(19)
P1 Ru1 P2 99.67(6)
C3 Ru2 C201 92.7(3)
C3 Ru2 C202 120.3(3)
C201 Ru2 C202 36.4(3)
C3 Ru2 C203 154.4(3)
C201 Ru2 C203 61.7(3)
C202 Ru2 C203 36.9(3)
C3 Ru2 C204 134.0(2)
C201 Ru2 C204 62.4(2)
C202 Ru2 C204 61.6(3)
C203 Ru2 C204 36.8(3)
C3 Ru2 C205 99.2(2)
C201 Ru2 C205 38.2(3)
C202 Ru2 C205 62.2(3)
C203 Ru2 C205 62.1(3)
C204 Ru2 C205 37.3(2)
C3 Ru2 P3 87.35(19)
C201 Ru2 P3 143.68(19)
C202 Ru2 P3 150.40(19)
C203 Ru2 P3 113.6(2)
C204 Ru2 P3 92.11(19)
C205 Ru2 P3 106.0(2)
C3 Ru2 P4 87.76(18)
C201 Ru2 P4 115.32(19)
C202 Ru2 P4 91.19(19)
C203 Ru2 P4 101.58(19)
C204 Ru2 P4 136.99(19)
C205 Ru2 P4 152.4(2)
P3 Ru2 P4 100.99(5)
C5 Ru3 C305 91.9(2)
C5 Ru3 C302 134.9(2)
C305 Ru3 C302 61.5(2)
C5 Ru3 C303 152.7(2)
C305 Ru3 C303 61.1(2)
C302 Ru3 C303 37.1(2)
C5 Ru3 C304 117.7(3)
C305 Ru3 C304 36.0(3)
C302 Ru3 C304 61.7(2)
C303 Ru3 C304 37.0(2)
C5 Ru3 C301 99.5(2)
C305 Ru3 C301 37.3(3)
C302 Ru3 C301 37.3(2)
C303 Ru3 C301 62.1(2)
C304 Ru3 C301 61.8(2)
C5 Ru3 P6 87.94(19)
C305 Ru3 P6 140.8(2)
C302 Ru3 P6 91.93(18)
C303 Ru3 P6 115.16(19)
C304 Ru3 P6 151.59(17)
C301 Ru3 P6 104.26(18)
C5 Ru3 P5 89.87(19)
C305 Ru3 P5 119.1(2)
C302 Ru3 P5 134.21(17)
C303 Ru3 P5 99.57(18)
C304 Ru3 P5 92.58(17)
C301 Ru3 P5 154.21(18)
P6 Ru3 P5 100.02(6)
C2 C1 Ru1 177.1(5)
C1 C2 C11 172.7(6)
C16 C11 C12 117.0(6)
C16 C11 C2 119.0(6)
C12 C11 C2 123.9(7)
N13 C12 C11 124.3(7)
N13 C12 H12 117.8
C11 C12 H12 117.8
C12 N13 C14 116.8(7)
N13 C14 C15 123.2(6)
N13 C14 C21 116.3(6)
C15 C14 C21 120.5(6)
C14 C15 C16 119.1(7)
C14 C15 H15 120.4
C16 C15 H15 120.4
C15 C16 C11 119.5(7)
C15 C16 H16 120.3
C11 C16 H16 120.3
N22 C21 C26 123.2(6)
N22 C21 C14 115.8(6)
C26 C21 C14 120.9(6)
C23 N22 C21 117.7(6)
N22 C23 C24 123.2(7)
N22 C23 H23 118.4
C24 C23 H23 118.4
C23 C24 C25 118.6(6)
C23 C24 H24 120.7
C25 C24 H24 120.7
C24 C25 C26 118.7(7)
C24 C25 H25 120.7
C26 C25 H25 120.7
C21 C26 C25 118.5(7)
C21 C26 H26 120.7
C25 C26 H26 120.7
C111 P1 C121 100.7(3)
C111 P1 C131 100.4(3)
C121 P1 C131 104.6(3)
C111 P1 Ru1 118.9(2)
C121 P1 Ru1 121.8(2)
C131 P1 Ru1 107.7(2)
C116 C111 C112 117.9(6)
C116 C111 P1 121.4(5)
C112 C111 P1 120.7(5)
C111 C112 C113 121.5(6)
C111 C112 H112 119.3
C113 C112 H112 119.3
C114 C113 C112 119.2(6)
C114 C113 H113 120.4
C112 C113 H113 120.4
C115 C114 C113 120.0(6)
C115 C114 H114 120
C113 C114 H114 120
C114 C115 C116 120.3(6)
C114 C115 H115 119.9
C116 C115 H115 119.9
C111 C116 C115 121.1(6)
C111 C116 H116 119.4
C115 C116 H116 119.4
C126 C121 C122 118.0(6)
C126 C121 P1 122.3(5)
C122 C121 P1 119.7(5)
C123 C122 C121 122.1(6)
C123 C122 H122 118.9
C121 C122 H122 118.9
C122 C123 C124 119.6(7)
C122 C123 H123 120.2
C124 C123 H123 120.2
C123 C124 C125 120.4(6)
C123 C124 H124 119.8
C125 C124 H124 119.8
C124 C125 C126 119.2(7)
C124 C125 H125 120.4
C126 C125 H125 120.4
C121 C126 C125 120.7(7)
C121 C126 H126 119.7
C125 C126 H126 119.7
C136 C131 C132 117.4(6)
C136 C131 P1 119.2(5)
C132 C131 P1 123.1(5)
C133 C132 C131 120.8(6)
C133 C132 H132 119.6
C131 C132 H132 119.6
C132 C133 C134 120.2(7)
C132 C133 H133 119.9
C134 C133 H133 119.9
C135 C134 C133 120.4(7)
C135 C134 H134 119.8
C133 C134 H134 119.8
C134 C135 C136 119.3(7)
C134 C135 H135 120.4
C136 C135 H135 120.4
C135 C136 C131 121.9(7)
C135 C136 H136 119
C131 C136 H136 119
C221 P2 C211 107.2(3)
C221 P2 C231 97.5(3)
C211 P2 C231 103.2(3)
C221 P2 Ru1 124.7(2)
C211 P2 Ru1 108.1(2)
C231 P2 Ru1 113.9(2)
C212 C211 C216 117.9(6)
C212 C211 P2 120.3(5)
C216 C211 P2 120.9(5)
C211 C212 C213 121.4(6)
C211 C212 H212 119.3
C213 C212 H212 119.3
C214 C213 C212 119.4(6)
C214 C213 H213 120.3
C212 C213 H213 120.3
C215 C214 C213 120.4(6)
C215 C214 H214 119.8
C213 C214 H214 119.8
C214 C215 C216 120.1(7)
C214 C215 H215 120
C216 C215 H215 120
C211 C216 C215 120.8(6)
C211 C216 H216 119.6
C215 C216 H216 119.6
C226 C221 C222 118.4(6)
C226 C221 P2 117.2(5)
C222 C221 P2 124.1(5)
C221 C222 C223 119.9(6)
C221 C222 H222 120
C223 C222 H222 120
C224 C223 C222 120.2(6)
C224 C223 H223 119.9
C222 C223 H223 119.9
C225 C224 C223 120.3(6)
C225 C224 H224 119.9
C223 C224 H224 119.9
C224 C225 C226 119.3(6)
C224 C225 H225 120.4
C226 C225 H225 120.4
C221 C226 C225 121.7(6)
C221 C226 H226 119.1
C225 C226 H226 119.1
C232 C231 C236 118.4(6)
C232 C231 P2 121.6(5)
C236 C231 P2 119.6(5)
C233 C232 C231 121.2(6)
C233 C232 H232 119.4
C231 C232 H232 119.4
C232 C233 C234 120.9(7)
C232 C233 H233 119.5
C234 C233 H233 119.5
C235 C234 C233 119.1(6)
C235 C234 H234 120.5
C233 C234 H234 120.5
C234 C235 C236 120.3(6)
C234 C235 H235 119.9
C236 C235 H235 119.9
C235 C236 C231 120.1(6)
C235 C236 H236 119.9
C231 C236 H236 119.9
C102 C101 C105 110.9(6)
C102 C101 Ru1 73.5(4)
C105 C101 Ru1 73.7(4)
C102 C101 H101 124.6
C105 C101 H101 124.6
Ru1 C101 H101 119.9
C101 C102 C103 107.1(6)
C101 C102 Ru1 70.2(4)
C103 C102 Ru1 71.4(4)
C101 C102 H102 126.4
C103 C102 H102 126.4
Ru1 C102 H102 123.6
C104 C103 C102 107.2(6)
C104 C103 Ru1 72.3(4)
C102 C103 Ru1 71.1(4)
C104 C103 H103 126.4
C102 C103 H103 126.4
Ru1 C103 H103 121.9
C103 C104 C105 110.2(6)
C103 C104 Ru1 71.2(4)
C105 C104 Ru1 71.9(3)
C103 C104 H104 124.9
C105 C104 H104 124.9
Ru1 C104 H104 123.6
C104 C105 C101 104.6(6)
C104 C105 Ru1 71.4(3)
C101 C105 Ru1 68.7(3)
C104 C105 H105 127.7
C101 C105 H105 127.7
Ru1 C105 H105 123.8
C4 C3 Ru2 177.4(6)
C3 C4 C31 169.7(7)
C32 C31 C36 116.8(6)
C32 C31 C4 122.8(6)
C36 C31 C4 120.3(6)
N33 C32 C31 124.0(6)
N33 C32 H32 118
C31 C32 H32 118
C34 N33 C32 118.1(6)
N33 C34 C35 122.1(6)
N33 C34 C41 118.8(6)
C35 C34 C41 119.2(7)
C36 C35 C34 120.1(7)
C36 C35 H35 120
C34 C35 H35 120
C35 C36 C31 119.0(7)
C35 C36 H36 120.5
C31 C36 H36 120.5
N42 C41 C46 122.4(6)
N42 C41 C34 118.6(6)
C46 C41 C34 118.9(6)
C41 N42 C43 118.2(6)
N42 C43 C44 122.7(7)
N42 C43 H43 118.6
C44 C43 H43 118.6
C45 C44 C43 118.9(6)
C45 C44 H44 120.6
C43 C44 H44 120.6
C44 C45 C46 120.1(7)
C44 C45 H45 120
C46 C45 H45 120
C45 C46 C41 117.6(7)
C45 C46 H46 121.2
C41 C46 H46 121.2
C311 P3 C321 100.8(3)
C311 P3 C331 100.9(3)
C321 P3 C331 104.6(3)
C311 P3 Ru2 119.4(2)
C321 P3 Ru2 119.5(2)
C331 P3 Ru2 109.2(2)
C316 C311 C312 119.2(6)
C316 C311 P3 122.0(5)
C312 C311 P3 118.8(5)
C313 C312 C311 119.3(7)
C313 C312 H312 120.3
C311 C312 H312 120.3
C314 C313 C312 120.9(7)
C314 C313 H313 119.6
C312 C313 H313 119.6
C315 C314 C313 120.0(7)
C315 C314 H314 120
C313 C314 H314 120
C314 C315 C316 120.3(7)
C314 C315 H315 119.8
C316 C315 H315 119.8
C311 C316 C315 120.2(7)
C311 C316 H316 119.9
C315 C316 H316 119.9
C322 C321 C326 119.9(6)
C322 C321 P3 119.1(5)
C326 C321 P3 120.9(5)
C321 C322 C323 121.2(6)
C321 C322 H322 119.4
C323 C322 H322 119.4
C324 C323 C322 119.5(6)
C324 C323 H323 120.2
C322 C323 H323 120.2
C323 C324 C325 120.1(6)
C323 C324 H324 119.9
C325 C324 H324 119.9
C326 C325 C324 119.9(6)
C326 C325 H325 120
C324 C325 H325 120
C321 C326 C325 119.3(6)
C321 C326 H326 120.4
C325 C326 H326 120.4
C332 C331 C336 119.0(6)
C332 C331 P3 124.9(6)
C336 C331 P3 116.0(5)
C331 C332 C333 121.6(7)
C331 C332 H332 119.2
C333 C332 H332 119.2
C334 C333 C332 119.8(8)
C334 C333 H333 120.1
C332 C333 H333 120.1
C335 C334 C333 120.1(7)
C335 C334 H334 119.9
C333 C334 H334 119.9
C334 C335 C336 120.1(7)
C334 C335 H335 119.9
C336 C335 H335 119.9
C331 C336 C335 119.3(7)
C331 C336 H336 120.4
C335 C336 H336 120.4
C411 P4 C421 105.4(3)
C411 P4 C431 102.5(3)
C421 P4 C431 97.1(3)
C411 P4 Ru2 108.0(2)
C421 P4 Ru2 126.9(2)
C431 P4 Ru2 114.2(2)
C416 C411 C412 118.6(5)
C416 C411 P4 119.5(5)
C412 C411 P4 121.1(5)
C413 C412 C411 120.0(6)
C413 C412 H412 120
C411 C412 H412 120
C412 C413 C414 120.2(6)
C412 C413 H413 119.9
C414 C413 H413 119.9
C415 C414 C413 119.8(6)
C415 C414 H414 120.1
C413 C414 H414 120.1
C414 C415 C416 120.5(7)
C414 C415 H415 119.7
C416 C415 H415 119.7
C415 C416 C411 120.8(6)
C415 C416 H416 119.6
C411 C416 H416 119.6
C422 C421 C426 118.7(6)
C422 C421 P4 125.0(5)
C426 C421 P4 116.0(5)
C421 C422 C423 120.7(6)
C421 C422 H422 119.7
C423 C422 H422 119.7
C424 C423 C422 119.9(6)
C424 C423 H423 120
C422 C423 H423 120
C425 C424 C423 119.1(6)
C425 C424 H424 120.4
C423 C424 H424 120.4
C424 C425 C426 121.6(6)
C424 C425 H425 119.2
C426 C425 H425 119.2
C425 C426 C421 119.9(6)
C425 C426 H426 120.1
C421 C426 H426 120.1
C432 C431 C436 119.5(6)
C432 C431 P4 120.2(5)
C436 C431 P4 120.2(5)
C431 C432 C433 119.8(6)
C431 C432 H432 120.1
C433 C432 H432 120.1
C432 C433 C434 121.1(6)
C432 C433 H433 119.4
C434 C433 H433 119.4
C435 C434 C433 119.2(6)
C435 C434 H434 120.4
C433 C434 H434 120.4
C434 C435 C436 120.4(6)
C434 C435 H435 119.8
C436 C435 H435 119.8
C431 C436 C435 120.0(6)
C431 C436 H436 120
C435 C436 H436 120
C202 C201 C205 108.5(6)
C202 C201 Ru2 72.7(4)
C205 C201 Ru2 72.1(4)
C202 C201 H201 125.7
C205 C201 H201 125.7
Ru2 C201 H201 121.2
C201 C202 C203 108.8(6)
C201 C202 Ru2 70.8(4)
C203 C202 Ru2 71.6(4)
C201 C202 H202 125.6
C203 C202 H202 125.6
Ru2 C202 H202 123.6
C204 C203 C202 108.3(6)
C204 C203 Ru2 71.7(4)
C202 C203 Ru2 71.5(4)
C204 C203 H203 125.8
C202 C203 H203 125.8
Ru2 C203 H203 122.6
C203 C204 C205 108.5(6)
C203 C204 Ru2 71.4(4)
C205 C204 Ru2 71.5(3)
C203 C204 H204 125.8
C205 C204 H204 125.8
Ru2 C204 H204 122.9
C204 C205 C201 105.8(7)
C204 C205 Ru2 71.2(3)
C201 C205 Ru2 69.7(4)
C204 C205 H205 127.1
C201 C205 H205 127.1
Ru2 C205 H205 123.7
C6 C5 Ru3 176.5(6)
C5 C6 C51 167.7(7)
C56 C51 C52 116.2(6)
C56 C51 C6 120.7(6)
C52 C51 C6 123.1(6)
N53 C52 C51 124.6(6)
N53 C52 H52 117.7
C51 C52 H52 117.7
C52 N53 C54 117.9(6)
N53 C54 C55 122.3(6)
N53 C54 C61 117.2(6)
C55 C54 C61 120.4(6)
C56 C55 C54 118.8(6)
C56 C55 H55 120.6
C54 C55 H55 120.6
C55 C56 C51 120.1(6)
C55 C56 H56 120
C51 C56 H56 120
N62 C61 C66 122.2(6)
N62 C61 C54 117.1(6)
C66 C61 C54 120.7(6)
C63 N62 C61 117.6(6)
N62 C63 C64 124.1(7)
N62 C63 H63 118
C64 C63 H63 118
C65 C64 C63 118.3(6)
C65 C64 H64 120.9
C63 C64 H64 120.9
C64 C65 C66 119.7(7)
C64 C65 H65 120.2
C66 C65 H65 120.2
C61 C66 C65 118.2(6)
C61 C66 H66 120.9
C65 C66 H66 120.9
C521 P5 C531 96.3(3)
C521 P5 C511 105.4(3)
C531 P5 C511 103.6(3)
C521 P5 Ru3 125.9(2)
C531 P5 Ru3 114.6(2)
C511 P5 Ru3 108.5(2)
C512 C511 C516 118.3(6)
C512 C511 P5 120.7(5)
C516 C511 P5 120.3(5)
C511 C512 C513 121.0(6)
C511 C512 H512 119.5
C513 C512 H512 119.5
C514 C513 C512 119.1(6)
C514 C513 H513 120.4
C512 C513 H513 120.4
C515 C514 C513 120.1(6)
C515 C514 H514 119.9
C513 C514 H514 119.9
C514 C515 C516 120.4(7)
C514 C515 H515 119.8
C516 C515 H515 119.8
C511 C516 C515 121.1(6)
C511 C516 H516 119.5
C515 C516 H516 119.5
C526 C521 C522 119.6(6)
C526 C521 P5 116.0(5)
C522 C521 P5 124.1(5)
C523 C522 C521 118.3(6)
C523 C522 H522 120.9
C521 C522 H522 120.9
C524 C523 C522 121.9(6)
C524 C523 H523 119
C522 C523 H523 119
C523 C524 C525 119.0(6)
C523 C524 H524 120.5
C525 C524 H524 120.5
C524 C525 C526 121.3(6)
C524 C525 H525 119.3
C526 C525 H525 119.3
C521 C526 C525 119.7(7)
C521 C526 H526 120.1
C525 C526 H526 120.1
C532 C531 C536 119.1(6)
C532 C531 P5 120.6(5)
C536 C531 P5 119.7(5)
C531 C532 C533 121.1(6)
C531 C532 H532 119.4
C533 C532 H532 119.4
C532 C533 C534 119.0(7)
C532 C533 H533 120.5
C534 C533 H533 120.5
C535 C534 C533 120.4(6)
C535 C534 H534 119.8
C533 C534 H534 119.8
C534 C535 C536 120.4(6)
C534 C535 H535 119.8
C536 C535 H535 119.8
C535 C536 C531 119.9(6)
C535 C536 H536 120
C531 C536 H536 120
C621 P6 C611 100.5(3)
C621 P6 C631 106.5(3)
C611 P6 C631 100.2(3)
C621 P6 Ru3 119.6(2)
C611 P6 Ru3 120.3(2)
C631 P6 Ru3 107.4(2)
C616 C611 C612 119.2(6)
C616 C611 P6 121.7(5)
C612 C611 P6 118.9(5)
C613 C612 C611 119.2(6)
C613 C612 H612 120.4
C611 C612 H612 120.4
C614 C613 C612 121.0(6)
C614 C613 H613 119.5
C612 C613 H613 119.5
C613 C614 C615 119.7(6)
C613 C614 H614 120.2
C615 C614 H614 120.2
C616 C615 C614 119.4(6)
C616 C615 H615 120.3
C614 C615 H615 120.3
C611 C616 C615 121.4(6)
C611 C616 H616 119.3
C615 C616 H616 119.3
C622 C621 C626 116.9(6)
C622 C621 P6 120.7(5)
C626 C621 P6 122.2(5)
C623 C622 C621 123.6(6)
C623 C622 H622 118.2
C621 C622 H622 118.2
C622 C623 C624 118.5(6)
C622 C623 H623 120.8
C624 C623 H623 120.8
C625 C624 C623 119.5(6)
C625 C624 H624 120.2
C623 C624 H624 120.2
C624 C625 C626 121.8(6)
C624 C625 H625 119.1
C626 C625 H625 119.1
C625 C626 C621 119.7(7)
C625 C626 H626 120.1
C621 C626 H626 120.1
C632 C631 C636 118.9(6)
C632 C631 P6 122.5(5)
C636 C631 P6 117.9(5)
C631 C632 C633 119.9(6)
C631 C632 H632 120
C633 C632 H632 120
C634 C633 C632 119.8(6)
C634 C633 H633 120.1
C632 C633 H633 120.1
C635 C634 C633 120.8(6)
C635 C634 H634 119.6
C633 C634 H634 119.6
C634 C635 C636 120.6(6)
C634 C635 H635 119.7
C636 C635 H635 119.7
C635 C636 C631 119.9(6)
C635 C636 H636 120
C631 C636 H636 120
C305 C301 C302 105.2(6)
C305 C301 Ru3 69.9(3)
C302 C301 Ru3 70.6(4)
C305 C301 H301 127.4
C302 C301 H301 127.4
Ru3 C301 H301 123.8
C303 C302 C301 108.5(6)
C303 C302 Ru3 71.5(4)
C301 C302 Ru3 72.1(3)
C303 C302 H302 125.8
C301 C302 H302 125.8
Ru3 C302 H302 122.3
C304 C303 C302 107.6(6)
C304 C303 Ru3 71.6(3)
C302 C303 Ru3 71.4(4)
C304 C303 H303 126.2
C302 C303 H303 126.2
Ru3 C303 H303 122.5
C305 C304 C303 108.0(6)
C305 C304 Ru3 71.0(4)
C303 C304 Ru3 71.4(3)
C305 C304 H304 126
C303 C304 H304 126
Ru3 C304 H304 123.2
C304 C305 C301 110.7(6)
C304 C305 Ru3 73.0(4)
C301 C305 Ru3 72.9(4)
C304 C305 H305 124.7
C301 C305 H305 124.7
Ru3 C305 H305 121.1

loop_
_geom_bond_atom_site_label_1
_geom_bond_atom_site_label_2
_geom_bond_distance
Ru1 C1 1.997(6)
Ru1 C101 2.192(6)
Ru1 C102 2.233(6)
Ru1 C103 2.237(6)
Ru1 C104 2.252(6)
Ru1 C105 2.257(6)
Ru1 P1 2.2880(15)
Ru1 P2 2.2887(17)
Ru2 C3 2.004(6)
Ru2 C201 2.221(6)
Ru2 C202 2.245(6)
Ru2 C203 2.246(7)
Ru2 C204 2.249(6)
Ru2 C205 2.254(6)
Ru2 P3 2.2876(16)
Ru2 P4 2.2955(15)
Ru3 C5 1.998(6)
Ru3 C305 2.212(6)
Ru3 C302 2.233(6)
Ru3 C303 2.234(6)
Ru3 C304 2.236(6)
Ru3 C301 2.252(6)
Ru3 P6 2.2759(16)
Ru3 P5 2.2957(16)
C1 C2 1.202(9)
C2 C11 1.452(9)
C11 C16 1.387(11)
C11 C12 1.388(10)
C12 N13 1.339(9)
C12 H12 0.95
N13 C14 1.342(10)
C14 C15 1.368(10)
C14 C21 1.511(9)
C15 C16 1.378(9)
C15 H15 0.95
C16 H16 0.95
C21 N22 1.335(9)
C21 C26 1.376(10)
N22 C23 1.335(8)
C23 C24 1.375(11)
C23 H23 0.95
C24 C25 1.385(11)
C24 H24 0.95
C25 C26 1.387(10)
C25 H25 0.95
C26 H26 0.95
P1 C111 1.833(6)
P1 C121 1.836(6)
P1 C131 1.851(7)
C111 C116 1.389(9)
C111 C112 1.391(9)
C112 C113 1.404(9)
C112 H112 0.95
C113 C114 1.391(10)
C113 H113 0.95
C114 C115 1.374(10)
C114 H114 0.95
C115 C116 1.398(9)
C115 H115 0.95
C116 H116 0.95
C121 C126 1.388(9)
C121 C122 1.401(10)
C122 C123 1.356(9)
C122 H122 0.95
C123 C124 1.388(10)
C123 H123 0.95
C124 C125 1.388(11)
C124 H124 0.95
C125 C126 1.400(10)
C125 H125 0.95
C126 H126 0.95
C131 C136 1.398(9)
C131 C132 1.411(10)
C132 C133 1.376(10)
C132 H132 0.95
C133 C134 1.397(11)
C133 H133 0.95
C134 C135 1.373(11)
C134 H134 0.95
C135 C136 1.389(10)
C135 H135 0.95
C136 H136 0.95
P2 C221 1.835(6)
P2 C211 1.841(6)
P2 C231 1.848(6)
C211 C212 1.385(9)
C211 C216 1.398(9)
C212 C213 1.398(10)
C212 H212 0.95
C213 C214 1.386(10)
C213 H213 0.95
C214 C215 1.366(10)
C214 H214 0.95
C215 C216 1.399(9)
C215 H215 0.95
C216 H216 0.95
C221 C226 1.390(9)
C221 C222 1.391(9)
C222 C223 1.401(10)
C222 H222 0.95
C223 C224 1.396(10)
C223 H223 0.95
C224 C225 1.365(11)
C224 H224 0.95
C225 C226 1.400(10)
C225 H225 0.95
C226 H226 0.95
C231 C232 1.396(9)
C231 C236 1.402(9)
C232 C233 1.355(10)
C232 H232 0.95
C233 C234 1.401(10)
C233 H233 0.95
C234 C235 1.381(11)
C234 H234 0.95
C235 C236 1.399(9)
C235 H235 0.95
C236 H236 0.95
C101 C102 1.380(10)
C101 C105 1.434(10)
C101 H101 0.95
C102 C103 1.437(10)
C102 H102 0.95
C103 C104 1.403(10)
C103 H103 0.95
C104 C105 1.420(10)
C104 H104 0.95
C105 H105 0.95
C3 C4 1.188(9)
C4 C31 1.468(9)
C31 C32 1.390(10)
C31 C36 1.408(10)
C32 N33 1.339(9)
C32 H32 0.95
N33 C34 1.324(10)
C34 C35 1.393(10)
C34 C41 1.485(9)
C35 C36 1.358(10)
C35 H35 0.95
C36 H36 0.95
C41 N42 1.339(9)
C41 C46 1.409(10)
N42 C43 1.341(9)
C43 C44 1.385(10)
C43 H43 0.95
C44 C45 1.366(11)
C44 H44 0.95
C45 C46 1.385(10)
C45 H45 0.95
C46 H46 0.95
P3 C311 1.841(6)
P3 C321 1.848(6)
P3 C331 1.868(7)
C311 C316 1.394(10)
C311 C312 1.411(9)
C312 C313 1.398(10)
C312 H312 0.95
C313 C314 1.390(12)
C313 H313 0.95
C314 C315 1.368(11)
C314 H314 0.95
C315 C316 1.411(10)
C315 H315 0.95
C316 H316 0.95
C321 C322 1.375(9)
C321 C326 1.383(9)
C322 C323 1.378(9)
C322 H322 0.95
C323 C324 1.368(10)
C323 H323 0.95
C324 C325 1.399(10)
C324 H324 0.95
C325 C326 1.389(10)
C325 H325 0.95
C326 H326 0.95
C331 C332 1.345(11)
C331 C336 1.416(10)
C332 C333 1.405(11)
C332 H332 0.95
C333 C334 1.378(12)
C333 H333 0.95
C334 C335 1.366(12)
C334 H334 0.95
C335 C336 1.416(9)
C335 H335 0.95
C336 H336 0.95
P4 C411 1.834(6)
P4 C421 1.835(6)
P4 C431 1.841(6)
C411 C416 1.397(9)
C411 C412 1.403(9)
C412 C413 1.386(9)
C412 H412 0.95
C413 C414 1.399(11)
C413 H413 0.95
C414 C415 1.367(11)
C414 H414 0.95
C415 C416 1.380(9)
C415 H415 0.95
C416 H416 0.95
C421 C422 1.367(9)
C421 C426 1.411(9)
C422 C423 1.414(9)
C422 H422 0.95
C423 C424 1.385(10)
C423 H423 0.95
C424 C425 1.367(10)
C424 H424 0.95
C425 C426 1.383(9)
C425 H425 0.95
C426 H426 0.95
C431 C432 1.392(9)
C431 C436 1.404(9)
C432 C433 1.395(10)
C432 H432 0.95
C433 C434 1.397(10)
C433 H433 0.95
C434 C435 1.385(11)
C434 H434 0.95
C435 C436 1.406(10)
C435 H435 0.95
C436 H436 0.95
C201 C202 1.397(10)
C201 C205 1.465(11)
C201 H201 0.95
C202 C203 1.421(10)
C202 H202 0.95
C203 C204 1.420(11)
C203 H203 0.95
C204 C205 1.440(10)
C204 H204 0.95
C205 H205 0.95
C5 C6 1.214(9)
C6 C51 1.442(9)
C51 C56 1.400(10)
C51 C52 1.402(10)
C52 N53 1.325(8)
C52 H52 0.95
N53 C54 1.344(10)
C54 C55 1.395(9)
C54 C61 1.486(9)
C55 C56 1.378(9)
C55 H55 0.95
C56 H56 0.95
C61 N62 1.359(9)
C61 C66 1.397(10)
N62 C63 1.335(8)
C63 C64 1.383(10)
C63 H63 0.95
C64 C65 1.375(11)
C64 H64 0.95
C65 C66 1.400(9)
C65 H65 0.95
C66 H66 0.95
P5 C521 1.837(6)
P5 C531 1.845(7)
P5 C511 1.849(6)
C511 C512 1.382(9)
C511 C516 1.383(9)
C512 C513 1.399(10)
C512 H512 0.95
C513 C514 1.388(11)
C513 H513 0.95
C514 C515 1.363(11)
C514 H514 0.95
C515 C516 1.384(9)
C515 H515 0.95
C516 H516 0.95
C521 C526 1.394(10)
C521 C522 1.427(9)
C522 C523 1.408(10)
C522 H522 0.95
C523 C524 1.370(10)
C523 H523 0.95
C524 C525 1.391(11)
C524 H524 0.95
C525 C526 1.394(10)
C525 H525 0.95
C526 H526 0.95
C531 C532 1.387(10)
C531 C536 1.405(9)
C532 C533 1.392(10)
C532 H532 0.95
C533 C534 1.402(10)
C533 H533 0.95
C534 C535 1.378(11)
C534 H534 0.95
C535 C536 1.390(9)
C535 H535 0.95
C536 H536 0.95
P6 C621 1.821(6)
P6 C611 1.853(6)
P6 C631 1.856(6)
C611 C616 1.370(10)
C611 C612 1.400(9)
C612 C613 1.392(9)
C612 H612 0.95
C613 C614 1.369(11)
C613 H613 0.95
C614 C615 1.388(10)
C614 H614 0.95
C615 C616 1.385(9)
C615 H615 0.95
C616 H616 0.95
C621 C622 1.385(9)
C621 C626 1.397(9)
C622 C623 1.377(10)
C622 H622 0.95
C623 C624 1.386(10)
C623 H623 0.95
C624 C625 1.361(11)
C624 H624 0.95
C625 C626 1.393(10)
C625 H625 0.95
C626 H626 0.95
C631 C632 1.393(10)
C631 C636 1.407(9)
C632 C633 1.409(10)
C632 H632 0.95
C633 C634 1.372(11)
C633 H633 0.95
C634 C635 1.368(10)
C634 H634 0.95
C635 C636 1.387(10)
C635 H635 0.95
C636 H636 0.95
C301 C305 1.426(10)
C301 C302 1.433(9)
C301 H301 0.95
C302 C303 1.419(10)
C302 H302 0.95
C303 C304 1.418(10)
C303 H303 0.95
C304 C305 1.374(10)
C304 H304 0.95
C305 H305 0.95
